data_2226141
loop_
_publ_author_name
'Ibragimov, Aziz'
'Dolimov, Davron'
'Talipov, Samat'
'Izotova, Lidiya'
'Zainutdinov, Umardjon'

_publ_section_title
;
 Redetermnation of lagochiline monohydrate
;
_journal_coeditor_code HB5443
_journal_issue 6
_journal_name_full 'Acta Crystallographica Section E'
_journal_page_first o1392
_journal_paper_doi 10.1107/S1600536810017800
_journal_volume 66
_journal_year 2010
_chemical_formula_iupac 'C20 H36 O5, H2 O'
_chemical_formula_moiety 'C20 H36 O5, H2 O'
_chemical_formula_sum 'C20 H38 O6'
_chemical_formula_weight 374.50
_chemical_name_common 'lagochiline monohydrate'
_chemical_name_systematic
;
lagochiline monohydrate
;
_space_group_IT_number 19
_symmetry_cell_setting orthorhombic
_symmetry_space_group_name_Hall 'P 2ac 2ab'
_symmetry_space_group_name_H-M 'P 21 21 21'
_atom_sites_solution_hydrogens geom
_atom_sites_solution_primary direct
_atom_sites_solution_secondary difmap
_audit_creation_method SHELXL-97
_cell_angle_alpha 90.00
_cell_angle_beta 90.00
_cell_angle_gamma 90.00
_cell_formula_units_Z 4
_cell_length_a 7.28495(14)
_cell_length_b 12.5933(3)
_cell_length_c 22.7324(5)
_cell_measurement_reflns_used 1210
_cell_measurement_temperature 293(2)
_cell_measurement_theta_max 72.66
_cell_measurement_theta_min 3.51
_cell_volume 2085.51(8)
_computing_cell_refinement 'CrysAlis Pro (Oxford Diffraction, 2007)'
_computing_data_collection 'CrysAlis Pro (Oxford Diffraction, 2007)'
_computing_data_reduction 'CrysAlis Pro (Oxford Diffraction, 2007)'
_computing_molecular_graphics 'XP (Siemens, 1994)'
_computing_publication_material 'SHELXL97 (Sheldrick, 2008) and PLATON (Spek, 2009)'
_computing_structure_refinement 'SHELXL97 (Sheldrick, 2008)'
_computing_structure_solution 'SHELXS97 (Sheldrick, 2008)'
_diffrn_ambient_temperature 293(2)
_diffrn_measured_fraction_theta_full 0.978
_diffrn_measured_fraction_theta_max 0.979
_diffrn_measurement_device_type 'Oxford Diffraction Xcalibur Ruby'
_diffrn_measurement_method '/omega scans'
_diffrn_radiation_monochromator graphite
_diffrn_radiation_source 'fine-focus sealed tube'
_diffrn_radiation_type CuK\a
_diffrn_radiation_wavelength 1.54184
_diffrn_reflns_av_R_equivalents 0.0360
_diffrn_reflns_av_sigmaI/netI 0.0450
_diffrn_reflns_limit_h_max 5
_diffrn_reflns_limit_h_min -8
_diffrn_reflns_limit_k_max 9
_diffrn_reflns_limit_k_min -15
_diffrn_reflns_limit_l_max 27
_diffrn_reflns_limit_l_min -28
_diffrn_reflns_number 8185
_diffrn_reflns_theta_full 75.45
_diffrn_reflns_theta_max 75.45
_diffrn_reflns_theta_min 3.89
_diffrn_standards_decay_% 2.6
_diffrn_standards_interval_count 100
_diffrn_standards_number 3
_exptl_absorpt_coefficient_mu 0.699
_exptl_absorpt_correction_T_max 0.993
_exptl_absorpt_correction_T_min 0.899
_exptl_absorpt_correction_type multi-scan
_exptl_absorpt_process_details '(CrysAlis Pro; Oxford Diffraction, 2007)'
_exptl_crystal_colour colourless
_exptl_crystal_density_diffrn 1.193
_exptl_crystal_density_method 'not measured'
_exptl_crystal_description needle
_exptl_crystal_F_000 824
_exptl_crystal_size_max 0.05
_exptl_crystal_size_mid 0.01
_exptl_crystal_size_min 0.01
_refine_diff_density_max 0.312
_refine_diff_density_min -0.224
_refine_ls_abs_structure_details 'Flack (1983), <b>1674 Friedel pairs</b>'
_refine_ls_abs_structure_Flack 0.2(2)
_refine_ls_extinction_coef 0.0016(3)
_refine_ls_extinction_expression Fc^*^=kFc[1+0.001xFc^2^\l^3^/sin(2\q)]^-1/4^
_refine_ls_extinction_method 'SHELXL97 (Sheldrick, 2008)'
_refine_ls_goodness_of_fit_ref 0.981
_refine_ls_hydrogen_treatment mixed
_refine_ls_matrix_type full
_refine_ls_number_parameters 258
_refine_ls_number_reflns 4155
_refine_ls_number_restraints 0
_refine_ls_restrained_S_all 0.981
_refine_ls_R_factor_all 0.0511
_refine_ls_R_factor_gt 0.0424
_refine_ls_shift/su_max 0.000
_refine_ls_shift/su_mean 0.000
_refine_ls_structure_factor_coef Fsqd
_refine_ls_weighting_details 'calc w=1/[\s^2^(Fo^2^)+(0.0695P)^2^] where P=(Fo^2^+2Fc^2^)/3'
_refine_ls_weighting_scheme calc
_refine_ls_wR_factor_gt 0.1069
_refine_ls_wR_factor_ref 0.1106
_reflns_number_gt 3464
_reflns_number_total 4155
_reflns_threshold_expression I>2\s(I)
_cod_data_source_file hb5443.cif
_cod_data_source_block I
_cod_original_cell_volume 2085.51(7)
_cod_database_code 2226141
_cod_database_fobs_code 2226141

loop_
_symmetry_equiv_pos_as_xyz
'x, y, z'
'-x+1/2, -y, z+1/2'
'-x, y+1/2, -z+1/2'
'x+1/2, -y+1/2, -z'

loop_
_atom_site_type_symbol
_atom_site_label
_atom_site_fract_x
_atom_site_fract_y
_atom_site_fract_z
_atom_site_U_iso_or_equiv
_atom_site_adp_type
_atom_site_calc_flag
_atom_site_refinement_flags
_atom_site_occupancy
_atom_site_disorder_assembly
_atom_site_disorder_group
O O1 0.73266(16) 0.98222(10) 0.12261(5) 0.0312(3) Uani d . 1 . .
O O2 1.0119(2) 1.17914(15) 0.04457(8) 0.0533(4) Uani d . 1 . .
O O3 0.3784(2) 1.16130(15) 0.02097(8) 0.0512(4) Uani d . 1 . .
O O4 0.8884(3) 1.03744(17) 0.37419(7) 0.0586(5) Uani d . 1 . .
O O5 0.5340(3) 1.0208(2) 0.38640(8) 0.0722(6) Uani d . 1 . .
C C1 0.9928(3) 0.96481(16) 0.21908(8) 0.0373(4) Uani d . 1 . .
H H1A 1.1088 0.9470 0.2006 0.045 Uiso calc R 1 . .
H H1B 0.9504 1.0311 0.2022 0.045 Uiso calc R 1 . .
C C2 1.0239(3) 0.98044(17) 0.28469(8) 0.0402(4) Uani d . 1 . .
H H2B 1.0692 0.9150 0.3019 0.048 Uiso calc R 1 . .
H H2C 1.1154 1.0353 0.2909 0.048 Uiso calc R 1 . .
C C3 0.8467(3) 1.01203(16) 0.31406(8) 0.0389(4) Uani d . 1 . .
H H3B 0.8025 1.0769 0.2950 0.047 Uiso calc R 1 . .
C C4 0.6962(3) 0.92706(16) 0.30779(8) 0.0387(4) Uani d . 1 . .
C C6 0.5214(3) 0.82102(19) 0.22804(10) 0.0495(5) Uani d . 1 . .
H H5B 0.5608 0.7516 0.2415 0.059 Uiso calc R 1 . .
H H5C 0.4112 0.8402 0.2495 0.059 Uiso calc R 1 . .
C C7 0.4793(3) 0.81639(19) 0.16225(10) 0.0525(5) Uani d . 1 . .
H H6A 0.3889 0.7613 0.1551 0.063 Uiso calc R 1 . .
H H6B 0.4264 0.8835 0.1500 0.063 Uiso calc R 1 . .
C C8 0.6494(3) 0.79387(16) 0.12516(10) 0.0473(5) Uani d . 1 . .
H H7A 0.6976 0.7249 0.1378 0.057 Uiso calc R 1 . .
C C9 0.8019(3) 0.87750(15) 0.13720(8) 0.0355(4) Uani d . 1 . .
C C10 0.8523(3) 0.87711(14) 0.20524(8) 0.0336(4) Uani d . 1 . .
C C5 0.6724(3) 0.90276(14) 0.24047(8) 0.0338(4) Uani d . 1 . .
H H10A 0.6268 0.9692 0.2234 0.041 Uiso calc R 1 . .
C C11 0.9684(3) 0.86188(17) 0.09623(9) 0.0451(5) Uani d . 1 . .
H H11A 1.0817 0.8789 0.1166 0.054 Uiso calc R 1 . .
H H11B 0.9748 0.7891 0.0824 0.054 Uiso calc R 1 . .
C C12 0.9369(3) 0.93826(18) 0.04478(9) 0.0453(5) Uani d . 1 . .
H H12A 0.8718 0.9033 0.0130 0.054 Uiso calc R 1 . .
H H12B 1.0524 0.9656 0.0299 0.054 Uiso calc R 1 . .
C C13 0.8204(3) 1.02751(15) 0.07156(7) 0.0336(4) Uani d . 1 . .
C C14 0.6692(3) 1.06778(16) 0.03011(8) 0.0369(4) Uani d . 1 . .
H H14A 0.7257 1.1085 -0.0013 0.044 Uiso calc R 1 . .
H H14B 0.6087 1.0071 0.0123 0.044 Uiso calc R 1 . .
C C15 0.5266(3) 1.1358(2) 0.05985(9) 0.0508(5) Uani d . 1 . .
H H15A 0.4788 1.0985 0.0939 0.061 Uiso calc R 1 . .
H H15B 0.5835 1.2010 0.0735 0.061 Uiso calc R 1 . .
C C16 0.9416(3) 1.11968(17) 0.09280(9) 0.0403(4) Uani d . 1 . .
H H16A 0.8700 1.1660 0.1180 0.048 Uiso calc R 1 . .
H H16B 1.0428 1.0917 0.1158 0.048 Uiso calc R 1 . .
C C17 0.5903(5) 0.7817(2) 0.06070(12) 0.0669(7) Uani d . 1 . .
H H17A 0.4957 0.7289 0.0579 0.100 Uiso calc R 1 . .
H H17B 0.6938 0.7602 0.0374 0.100 Uiso calc R 1 . .
H H17C 0.5444 0.8483 0.0464 0.100 Uiso calc R 1 . .
C C18 0.5140(3) 0.9768(2) 0.32897(10) 0.0543(5) Uani d . 1 . .
H H18A 0.4766 1.0320 0.3018 0.065 Uiso calc R 1 . .
H H18B 0.4190 0.9228 0.3295 0.065 Uiso calc R 1 . .
C C19 0.7368(4) 0.8292(2) 0.34618(10) 0.0564(6) Uani d . 1 . .
H H19A 0.7492 0.8508 0.3865 0.085 Uiso calc R 1 . .
H H19B 0.8488 0.7965 0.3333 0.085 Uiso calc R 1 . .
H H19C 0.6378 0.7793 0.3427 0.085 Uiso calc R 1 . .
C C20 0.9383(3) 0.76842(17) 0.22045(11) 0.0516(6) Uani d . 1 . .
H H20A 0.9698 0.7668 0.2614 0.077 Uiso calc R 1 . .
H H20B 1.0470 0.7580 0.1973 0.077 Uiso calc R 1 . .
H H20C 0.8517 0.7130 0.2121 0.077 Uiso calc R 1 . .
H H2O 1.112(5) 1.176(2) 0.0410(13) 0.052(8) Uiso d . 1 . .
H H3O 0.415(4) 1.202(2) 0.0029(13) 0.044(7) Uiso d . 1 . .
H H4O 0.789(5) 1.038(3) 0.3905(14) 0.065(9) Uiso d . 1 . .
H H5O 0.443(7) 1.011(4) 0.4031(18) 0.103(15) Uiso d . 1 . .
O O1W 0.2045(3) 1.0041(3) 0.43526(9) 0.1024(11) Uani d . 1 . .
H H1W 0.195(7) 0.939(4) 0.459(2) 0.123 Uiso d . 1 . .
H H2W 0.099(8) 0.999(4) 0.412(2) 0.123 Uiso d . 1 . .

loop_
_atom_site_aniso_label
_atom_site_aniso_U_11
_atom_site_aniso_U_22
_atom_site_aniso_U_33
_atom_site_aniso_U_12
_atom_site_aniso_U_13
_atom_site_aniso_U_23
O1 0.0317(6) 0.0317(6) 0.0301(5) 0.0050(5) 0.0028(5) 0.0027(5)
O2 0.0319(8) 0.0696(10) 0.0584(9) -0.0018(7) 0.0029(7) 0.0311(8)
O3 0.0348(7) 0.0619(10) 0.0569(9) 0.0052(7) 0.0039(7) 0.0269(8)
O4 0.0480(9) 0.0895(13) 0.0381(8) -0.0059(8) -0.0057(7) -0.0100(8)
O5 0.0485(10) 0.1158(17) 0.0522(9) -0.0073(11) 0.0150(8) -0.0232(11)
C1 0.0300(8) 0.0431(9) 0.0390(9) -0.0009(8) 0.0012(8) 0.0070(8)
C2 0.0329(9) 0.0469(10) 0.0407(9) -0.0035(8) -0.0050(8) 0.0078(8)
C3 0.0391(10) 0.0444(10) 0.0332(8) 0.0022(8) -0.0061(7) 0.0019(7)
C4 0.0351(9) 0.0455(10) 0.0354(9) -0.0002(8) 0.0015(8) 0.0064(8)
C6 0.0455(11) 0.0516(11) 0.0515(11) -0.0167(10) 0.0020(10) 0.0032(10)
C7 0.0499(13) 0.0519(11) 0.0557(13) -0.0209(10) -0.0035(11) -0.0052(10)
C8 0.0576(13) 0.0356(10) 0.0486(11) -0.0041(9) -0.0036(10) -0.0061(8)
C9 0.0377(9) 0.0311(8) 0.0378(9) 0.0071(7) -0.0005(7) 0.0001(7)
C10 0.0355(9) 0.0282(8) 0.0372(9) 0.0053(7) 0.0011(7) 0.0048(7)
C5 0.0337(9) 0.0324(8) 0.0352(8) -0.0015(7) -0.0021(7) 0.0068(7)
C11 0.0489(12) 0.0437(10) 0.0426(10) 0.0164(9) 0.0054(9) -0.0039(8)
C12 0.0468(11) 0.0524(11) 0.0368(9) 0.0135(9) 0.0084(8) -0.0008(9)
C13 0.0329(8) 0.0395(9) 0.0284(8) 0.0046(8) 0.0030(7) 0.0032(7)
C14 0.0365(10) 0.0444(9) 0.0297(8) 0.0017(8) -0.0011(7) 0.0026(7)
C15 0.0469(11) 0.0659(13) 0.0396(10) 0.0200(11) 0.0006(9) 0.0080(10)
C16 0.0348(10) 0.0479(10) 0.0382(9) -0.0012(8) 0.0010(7) 0.0109(8)
C17 0.0856(19) 0.0593(14) 0.0558(14) -0.0175(14) -0.0086(13) -0.0154(12)
C18 0.0393(11) 0.0784(15) 0.0453(10) -0.0003(11) 0.0036(9) -0.0044(11)
C19 0.0661(15) 0.0584(13) 0.0447(11) -0.0082(12) 0.0003(11) 0.0210(11)
C20 0.0593(14) 0.0355(10) 0.0600(13) 0.0172(9) -0.0007(11) 0.0073(9)
O1W 0.0453(10) 0.200(3) 0.0617(12) -0.0183(15) -0.0003(9) 0.0361(17)

loop_
_atom_type_symbol
_atom_type_description
_atom_type_scat_dispersion_real
_atom_type_scat_dispersion_imag
_atom_type_scat_source
C C 0.0181 0.0091 'International Tables Vol C Tables 4.2.6.8 and 6.1.1.4'
H H 0.0000 0.0000 'International Tables Vol C Tables 4.2.6.8 and 6.1.1.4'
O O 0.0492 0.0322 'International Tables Vol C Tables 4.2.6.8 and 6.1.1.4'

loop_
_geom_angle_atom_site_label_1
_geom_angle_atom_site_label_2
_geom_angle_atom_site_label_3
_geom_angle_site_symmetry_1
_geom_angle_site_symmetry_3
_geom_angle
_geom_angle_publ_flag
C13 O1 C9 . . 112.92(13) ?
C16 O2 H2O . . 114(2) ?
C15 O3 H3O . . 103(2) ?
C3 O4 H4O . . 104(2) ?
C18 O5 H5O . . 108(3) ?
C2 C1 C10 . . 113.10(15) ?
C2 C1 H1A . . 109.0 ?
C10 C1 H1A . . 109.0 ?
C2 C1 H1B . . 109.0 ?
C10 C1 H1B . . 109.0 ?
H1A C1 H1B . . 107.8 ?
C3 C2 C1 . . 109.95(15) ?
C3 C2 H2B . . 109.7 ?
C1 C2 H2B . . 109.7 ?
C3 C2 H2C . . 109.7 ?
C1 C2 H2C . . 109.7 ?
H2B C2 H2C . . 108.2 ?
O4 C3 C2 . . 107.42(16) ?
O4 C3 C4 . . 113.20(17) ?
C2 C3 C4 . . 112.69(17) ?
O4 C3 H3B . . 107.8 ?
C2 C3 H3B . . 107.8 ?
C4 C3 H3B . . 107.8 ?
C3 C4 C19 . . 111.55(18) ?
C3 C4 C18 . . 107.55(18) ?
C19 C4 C18 . . 108.23(19) ?
C3 C4 C5 . . 107.74(15) ?
C19 C4 C5 . . 114.70(18) ?
C18 C4 C5 . . 106.74(16) ?
C7 C6 C5 . . 110.50(17) ?
C7 C6 H5B . . 109.5 ?
C5 C6 H5B . . 109.5 ?
C7 C6 H5C . . 109.5 ?
C5 C6 H5C . . 109.5 ?
H5B C6 H5C . . 108.1 ?
C8 C7 C6 . . 112.6(2) ?
C8 C7 H6A . . 109.1 ?
C6 C7 H6A . . 109.1 ?
C8 C7 H6B . . 109.1 ?
C6 C7 H6B . . 109.1 ?
H6A C7 H6B . . 107.8 ?
C7 C8 C17 . . 108.6(2) ?
C7 C8 C9 . . 110.92(16) ?
C17 C8 C9 . . 115.9(2) ?
C7 C8 H7A . . 107.0 ?
C17 C8 H7A . . 107.0 ?
C9 C8 H7A . . 107.0 ?
O1 C9 C11 . . 104.56(15) ?
O1 C9 C8 . . 109.09(15) ?
C11 C9 C8 . . 111.67(17) ?
O1 C9 C10 . . 107.80(14) ?
C11 C9 C10 . . 113.92(16) ?
C8 C9 C10 . . 109.53(16) ?
C1 C10 C20 . . 108.68(17) ?
C1 C10 C5 . . 107.68(15) ?
C20 C10 C5 . . 114.02(16) ?
C1 C10 C9 . . 110.52(14) ?
C20 C10 C9 . . 108.31(16) ?
C5 C10 C9 . . 107.63(14) ?
C6 C5 C10 . . 111.53(16) ?
C6 C5 C4 . . 112.94(16) ?
C10 C5 C4 . . 116.43(15) ?
C6 C5 H10A . . 104.9 ?
C10 C5 H10A . . 104.9 ?
C4 C5 H10A . . 104.9 ?
C12 C11 C9 . . 105.25(16) ?
C12 C11 H11A . . 110.7 ?
C9 C11 H11A . . 110.7 ?
C12 C11 H11B . . 110.7 ?
C9 C11 H11B . . 110.7 ?
H11A C11 H11B . . 108.8 ?
C11 C12 C13 . . 103.90(15) ?
C11 C12 H12A . . 111.0 ?
C13 C12 H12A . . 111.0 ?
C11 C12 H12B . . 111.0 ?
C13 C12 H12B . . 111.0 ?
H12A C12 H12B . . 109.0 ?
O1 C13 C12 . . 105.94(15) ?
O1 C13 C14 . . 107.83(14) ?
C12 C13 C14 . . 113.27(16) ?
O1 C13 C16 . . 107.50(14) ?
C12 C13 C16 . . 111.15(17) ?
C14 C13 C16 . . 110.82(16) ?
C15 C14 C13 . . 114.03(15) ?
C15 C14 H14A . . 108.7 ?
C13 C14 H14A . . 108.7 ?
C15 C14 H14B . . 108.7 ?
C13 C14 H14B . . 108.7 ?
H14A C14 H14B . . 107.6 ?
O3 C15 C14 . . 111.75(18) ?
O3 C15 H15A . . 109.3 ?
C14 C15 H15A . . 109.3 ?
O3 C15 H15B . . 109.3 ?
C14 C15 H15B . . 109.3 ?
H15A C15 H15B . . 107.9 ?
O2 C16 C13 . . 111.24(16) ?
O2 C16 H16A . . 109.4 ?
C13 C16 H16A . . 109.4 ?
O2 C16 H16B . . 109.4 ?
C13 C16 H16B . . 109.4 ?
H16A C16 H16B . . 108.0 ?
C8 C17 H17A . . 109.5 ?
C8 C17 H17B . . 109.5 ?
H17A C17 H17B . . 109.5 ?
C8 C17 H17C . . 109.5 ?
H17A C17 H17C . . 109.5 ?
H17B C17 H17C . . 109.5 ?
O5 C18 C4 . . 110.81(19) ?
O5 C18 H18A . . 109.5 ?
C4 C18 H18A . . 109.5 ?
O5 C18 H18B . . 109.5 ?
C4 C18 H18B . . 109.5 ?
H18A C18 H18B . . 108.1 ?
C4 C19 H19A . . 109.5 ?
C4 C19 H19B . . 109.5 ?
H19A C19 H19B . . 109.5 ?
C4 C19 H19C . . 109.5 ?
H19A C19 H19C . . 109.5 ?
H19B C19 H19C . . 109.5 ?
C10 C20 H20A . . 109.5 ?
C10 C20 H20B . . 109.5 ?
H20A C20 H20B . . 109.5 ?
C10 C20 H20C . . 109.5 ?
H20A C20 H20C . . 109.5 ?
H20B C20 H20C . . 109.5 ?
H1W O1W H2W . . 101(4) ?

loop_
_geom_bond_atom_site_label_1
_geom_bond_atom_site_label_2
_geom_bond_site_symmetry_2
_geom_bond_distance
_geom_bond_publ_flag
O1 C13 . 1.442(2) ?
O1 C9 . 1.450(2) ?
O2 C16 . 1.423(2) ?
O2 H2O . 0.74(3) ?
O3 C15 . 1.432(3) ?
O3 H3O . 0.71(3) ?
O4 C3 . 1.436(2) ?
O4 H4O . 0.81(4) ?
O5 C18 . 1.426(3) ?
O5 H5O . 0.77(5) ?
C1 C2 . 1.521(3) ?
C1 C10 . 1.538(3) ?
C1 H1A . 0.9700 ?
C1 H1B . 0.9700 ?
C2 C3 . 1.507(3) ?
C2 H2B . 0.9700 ?
C2 H2C . 0.9700 ?
C3 C4 . 1.539(3) ?
C3 H3B . 0.9800 ?
C4 C19 . 1.539(3) ?
C4 C18 . 1.544(3) ?
C4 C5 . 1.570(3) ?
C6 C7 . 1.528(3) ?
C6 C5 . 1.533(3) ?
C6 H5B . 0.9700 ?
C6 H5C . 0.9700 ?
C7 C8 . 1.526(3) ?
C7 H6A . 0.9700 ?
C7 H6B . 0.9700 ?
C8 C17 . 1.535(3) ?
C8 C9 . 1.555(3) ?
C8 H7A . 0.9800 ?
C9 C11 . 1.542(3) ?
C9 C10 . 1.590(3) ?
C10 C20 . 1.545(2) ?
C10 C5 . 1.569(3) ?
C5 H10A . 0.9800 ?
C11 C12 . 1.532(3) ?
C11 H11A . 0.9700 ?
C11 H11B . 0.9700 ?
C12 C13 . 1.534(3) ?
C12 H12A . 0.9700 ?
C12 H12B . 0.9700 ?
C13 C14 . 1.536(3) ?
C13 C16 . 1.536(3) ?
C14 C15 . 1.507(3) ?
C14 H14A . 0.9700 ?
C14 H14B . 0.9700 ?
C15 H15A . 0.9700 ?
C15 H15B . 0.9700 ?
C16 H16A . 0.9700 ?
C16 H16B . 0.9700 ?
C17 H17A . 0.9600 ?
C17 H17B . 0.9600 ?
C17 H17C . 0.9600 ?
C18 H18A . 0.9700 ?
C18 H18B . 0.9700 ?
C19 H19A . 0.9600 ?
C19 H19B . 0.9600 ?
C19 H19C . 0.9600 ?
C20 H20A . 0.9600 ?
C20 H20B . 0.9600 ?
C20 H20C . 0.9600 ?
O1W H1W . 0.98(5) ?
O1W H2W . 0.94(5) ?

loop_
_geom_hbond_atom_site_label_D
_geom_hbond_atom_site_label_H
_geom_hbond_atom_site_label_A
_geom_hbond_site_symmetry_A
_geom_hbond_distance_DH
_geom_hbond_distance_HA
_geom_hbond_distance_DA
_geom_hbond_angle_DHA
O4 H4O O5 . 0.81(4) 1.87(4) 2.605(3) 149(3)
O5 H5O O1W . 0.77(5) 1.89(5) 2.653(3) 171(5)
O2 H2O O3 1_655 0.74(3) 2.00(4) 2.732(2) 173(3)
O3 H3O O2 4_475 0.71(3) 1.98(3) 2.684(2) 177(3)
O1W H1W O3 2_575 0.98(5) 1.97(5) 2.916(4) 161(4)
O1W H2W O4 1_455 0.94(5) 1.82(5) 2.722(3) 160(5)

loop_
_geom_torsion_atom_site_label_1
_geom_torsion_atom_site_label_2
_geom_torsion_atom_site_label_3
_geom_torsion_atom_site_label_4
_geom_torsion_site_symmetry_1
_geom_torsion_site_symmetry_2
_geom_torsion_site_symmetry_3
_geom_torsion_site_symmetry_4
_geom_torsion
_geom_torsion_publ_flag
C10 C1 C2 C3 . . . . -60.6(2) ?
C1 C2 C3 O4 . . . . -173.49(17) ?
C1 C2 C3 C4 . . . . 61.1(2) ?
O4 C3 C4 C19 . . . . -50.2(2) ?
C2 C3 C4 C19 . . . . 71.9(2) ?
O4 C3 C4 C18 . . . . 68.3(2) ?
C2 C3 C4 C18 . . . . -169.56(16) ?
O4 C3 C4 C5 . . . . -176.98(17) ?
C2 C3 C4 C5 . . . . -54.8(2) ?
C5 C6 C7 C8 . . . . 55.4(3) ?
C6 C7 C8 C17 . . . . 175.38(19) ?
C6 C7 C8 C9 . . . . -56.2(2) ?
C13 O1 C9 C11 . . . . 8.33(19) ?
C13 O1 C9 C8 . . . . -111.25(16) ?
C13 O1 C9 C10 . . . . 129.90(15) ?
C7 C8 C9 O1 . . . . -60.0(2) ?
C17 C8 C9 O1 . . . . 64.4(2) ?
C7 C8 C9 C11 . . . . -175.03(18) ?
C17 C8 C9 C11 . . . . -50.7(3) ?
C7 C8 C9 C10 . . . . 57.8(2) ?
C17 C8 C9 C10 . . . . -177.9(2) ?
C2 C1 C10 C20 . . . . -70.5(2) ?
C2 C1 C10 C5 . . . . 53.5(2) ?
C2 C1 C10 C9 . . . . 170.76(15) ?
O1 C9 C10 C1 . . . . -57.31(19) ?
C11 C9 C10 C1 . . . . 58.2(2) ?
C8 C9 C10 C1 . . . . -175.89(16) ?
O1 C9 C10 C20 . . . . -176.26(16) ?
C11 C9 C10 C20 . . . . -60.7(2) ?
C8 C9 C10 C20 . . . . 65.2(2) ?
O1 C9 C10 C5 . . . . 60.03(18) ?
C11 C9 C10 C5 . . . . 175.57(16) ?
C8 C9 C10 C5 . . . . -58.55(18) ?
C7 C6 C5 C10 . . . . -57.5(2) ?
C7 C6 C5 C4 . . . . 169.13(19) ?
C1 C10 C5 C6 . . . . 178.34(16) ?
C20 C10 C5 C6 . . . . -61.0(2) ?
C9 C10 C5 C6 . . . . 59.18(19) ?
C1 C10 C5 C4 . . . . -50.0(2) ?
C20 C10 C5 C4 . . . . 70.6(2) ?
C9 C10 C5 C4 . . . . -169.21(15) ?
C3 C4 C5 C6 . . . . -178.34(17) ?
C19 C4 C5 C6 . . . . 56.8(2) ?
C18 C4 C5 C6 . . . . -63.1(2) ?
C3 C4 C5 C10 . . . . 50.7(2) ?
C19 C4 C5 C10 . . . . -74.2(2) ?
C18 C4 C5 C10 . . . . 165.97(17) ?
O1 C9 C11 C12 . . . . -22.3(2) ?
C8 C9 C11 C12 . . . . 95.5(2) ?
C10 C9 C11 C12 . . . . -139.73(17) ?
C9 C11 C12 C13 . . . . 27.4(2) ?
C9 O1 C13 C12 . . . . 9.1(2) ?
C9 O1 C13 C14 . . . . 130.62(16) ?
C9 O1 C13 C16 . . . . -109.86(16) ?
C11 C12 C13 O1 . . . . -22.6(2) ?
C11 C12 C13 C14 . . . . -140.56(18) ?
C11 C12 C13 C16 . . . . 93.9(2) ?
O1 C13 C14 C15 . . . . 49.4(2) ?
C12 C13 C14 C15 . . . . 166.26(19) ?
C16 C13 C14 C15 . . . . -68.0(2) ?
C13 C14 C15 O3 . . . . -173.44(18) ?
O1 C13 C16 O2 . . . . -171.20(15) ?
C12 C13 C16 O2 . . . . 73.3(2) ?
C14 C13 C16 O2 . . . . -53.6(2) ?
C3 C4 C18 O5 . . . . -53.1(3) ?
C19 C4 C18 O5 . . . . 67.6(3) ?
C5 C4 C18 O5 . . . . -168.5(2) ?

loop_
_cod_related_entry_id
_cod_related_entry_database
_cod_related_entry_code
1 ChemSpider 30656086
